data_4064428
loop_
_publ_author_name
'Sakaba, Hiroyuki'
'Oike, Hiroyuki'
'Kawai, Masaaki'
'Takami, Masato'
'Kabuto, Chizuko'
'Ray, Mausumi'
'Nakao, Yoshihide'
'Sato, Hirofumi'
'Sakaki, Shigeyoshi'

_publ_section_title
;
 Synthesis, Structure, and Bonding Nature of Ethynediyl-Bridged
 Bis(silylene) Dinuclear Complexes of Tungsten and Molybdenum
;
_journal_issue 17
_journal_name_full Organometallics
_journal_page_first 4515
_journal_paper_doi 10.1021/om200096z
_journal_volume 30
_journal_year 2011
_chemical_formula_moiety 'C57 H58 Mo2 O4 Si2'
_chemical_formula_sum 'C57 H58 Mo2 O4 Si2'
_chemical_formula_weight 1055.13
_space_group_IT_number 14
_symmetry_cell_setting monoclinic
_symmetry_Int_Tables_number 14
_symmetry_space_group_name_Hall '-P 2yn'
_symmetry_space_group_name_H-M 'P 1 21/n 1'
_atom_sites_solution_hydrogens geom
_atom_sites_solution_primary direct
_atom_sites_solution_secondary difmap
_cell_angle_alpha 90.0000
_cell_angle_beta 92.0150(10)
_cell_angle_gamma 90.0000
_cell_formula_units_Z 4
_cell_length_a 15.703(4)
_cell_length_b 17.614(4)
_cell_length_c 18.481(5)
_cell_measurement_reflns_used 18506
_cell_measurement_temperature 173
_cell_measurement_theta_max 27.48
_cell_measurement_theta_min 3.01
_cell_volume 5109(2)
_computing_cell_refinement CrystalClear
_computing_data_collection 'CrystalClear (Rigaku Corp., 2000)'
_computing_data_reduction CrystalClear
_computing_molecular_graphics 'CrystalStructure 4.0'
_computing_publication_material 'CrystalStructure 4.0 (Rigaku, 2010)'
_computing_structure_refinement 'SHELXL97 (Sheldrick, 2008)'
_computing_structure_solution 'SHELXS97 (Sheldrick, 2008)'
_diffrn_ambient_temperature 173
_diffrn_detector_area_resol_mean 7.314
_diffrn_measured_fraction_theta_full 0.980
_diffrn_measured_fraction_theta_max 0.980
_diffrn_measurement_device_type 'Rigaku Saturn'
_diffrn_measurement_method \w
_diffrn_radiation_type 'Mo K\a'
_diffrn_radiation_wavelength 0.71070
_diffrn_reflns_limit_h_max 20
_diffrn_reflns_limit_h_min 0
_diffrn_reflns_limit_k_max 22
_diffrn_reflns_limit_k_min 0
_diffrn_reflns_limit_l_max 23
_diffrn_reflns_limit_l_min -23
_diffrn_reflns_number 11501
_diffrn_reflns_theta_full 27.50
_diffrn_reflns_theta_max 27.50
_diffrn_standards_number 0
_exptl_absorpt_coefficient_mu 0.582
_exptl_absorpt_correction_T_max 0.890
_exptl_absorpt_correction_T_min 0.753
_exptl_absorpt_correction_type multi-scan
_exptl_absorpt_process_details 'REQAB (Rigaku, 1998)'
_exptl_crystal_colour red
_exptl_crystal_density_diffrn 1.372
_exptl_crystal_density_method 'not measured'
_exptl_crystal_description plate
_exptl_crystal_F_000 2176.00
_exptl_crystal_size_max 0.200
_exptl_crystal_size_mid 0.200
_exptl_crystal_size_min 0.100
_refine_diff_density_max 0.920
_refine_diff_density_min -0.570
_refine_ls_extinction_method none
_refine_ls_goodness_of_fit_ref 0.875
_refine_ls_hydrogen_treatment constr
_refine_ls_number_parameters 556
_refine_ls_number_reflns 11501
_refine_ls_number_restraints 0
_refine_ls_R_factor_gt 0.0601
_refine_ls_shift/su_max 0.000
_refine_ls_structure_factor_coef Fsqd
_refine_ls_weighting_details 'w = 1/[\s^2^(Fo^2^)+(0.0000P)^2^+0.0000P] where P=(Fo^2^+2Fc^2^)/3'
_refine_ls_weighting_scheme calc
_refine_ls_wR_factor_ref 0.1397
_reflns_number_gt 4935
_reflns_number_total 11501
_reflns_threshold_expression F^2^>2.0\s(F^2^)
_cod_data_source_file om200096z_si_001.cif
_cod_data_source_block complex6
_cod_database_code 4064428

loop_
_symmetry_equiv_pos_site_id
_symmetry_equiv_pos_as_xyz
1 +X,+Y,+Z
2 1/2-X,1/2+Y,1/2-Z
3 -X,-Y,-Z
4 1/2+X,1/2-Y,1/2+Z

loop_
_atom_site_label
_atom_site_type_symbol
_atom_site_fract_x
_atom_site_fract_y
_atom_site_fract_z
_atom_site_U_iso_or_equiv
_atom_site_adp_type
_atom_site_occupancy
_atom_site_symmetry_multiplicity
_atom_site_calc_flag
_atom_site_refinement_flags
Mo1 Mo 0.55181(3) 0.35289(3) 0.82707(3) 0.02933(15) Uani 1.0 4 d .
Mo2 Mo 0.60851(3) 0.18947(3) 0.59370(3) 0.02962(15) Uani 1.0 4 d .
Si1 Si 0.50748(11) 0.21927(10) 0.83798(10) 0.0310(5) Uani 1.0 4 d .
Si2 Si 0.46348(11) 0.23406(10) 0.61565(9) 0.0277(4) Uani 1.0 4 d .
O1 O 0.5181(4) 0.3027(3) 0.9847(3) 0.0586(15) Uani 1.0 4 d .
O2 O 0.3635(3) 0.4099(3) 0.8126(3) 0.0498(14) Uani 1.0 4 d .
O3 O 0.6612(3) 0.3496(3) 0.5405(3) 0.0466(13) Uani 1.0 4 d .
O4 O 0.4776(4) 0.1680(3) 0.4653(3) 0.0530(14) Uani 1.0 4 d .
C1 C 0.5410(4) 0.2635(4) 0.7505(4) 0.0282(14) Uani 1.0 4 d .
C2 C 0.5541(4) 0.2350(4) 0.6856(4) 0.0273(14) Uani 1.0 4 d .
C3 C 0.5272(4) 0.3174(4) 0.9225(4) 0.0408(17) Uani 1.0 4 d .
C4 C 0.4323(5) 0.3839(4) 0.8164(4) 0.0366(17) Uani 1.0 4 d .
C5 C 0.6384(4) 0.2919(4) 0.5601(4) 0.0356(16) Uani 1.0 4 d .
C6 C 0.5232(5) 0.1798(4) 0.5163(4) 0.0377(17) Uani 1.0 4 d .
C7 C 0.3938(4) 0.1915(4) 0.8468(3) 0.0287(14) Uani 1.0 4 d .
C8 C 0.3290(4) 0.2214(4) 0.8027(4) 0.0321(15) Uani 1.0 4 d .
C9 C 0.2445(5) 0.2020(4) 0.8108(4) 0.0391(17) Uani 1.0 4 d .
C10 C 0.2241(5) 0.1517(4) 0.8653(4) 0.048(2) Uani 1.0 4 d .
C11 C 0.2854(5) 0.1217(4) 0.9095(4) 0.046(2) Uani 1.0 4 d .
C12 C 0.3712(4) 0.1406(4) 0.9011(4) 0.0373(16) Uani 1.0 4 d .
C13 C 0.5776(4) 0.1411(4) 0.8727(4) 0.0350(16) Uani 1.0 4 d .
C14 C 0.5582(5) 0.0647(5) 0.8617(4) 0.052(2) Uani 1.0 4 d .
C15 C 0.6155(6) 0.0078(5) 0.8864(5) 0.063(3) Uani 1.0 4 d .
C16 C 0.6908(6) 0.0266(6) 0.9204(5) 0.071(3) Uani 1.0 4 d .
C17 C 0.7114(6) 0.1022(6) 0.9326(5) 0.069(3) Uani 1.0 4 d .
C18 C 0.6550(5) 0.1586(5) 0.9082(4) 0.050(2) Uani 1.0 4 d .
C19 C 0.3687(4) 0.1728(4) 0.6323(4) 0.0320(16) Uani 1.0 4 d .
C20 C 0.3766(5) 0.1026(4) 0.6649(4) 0.0468(19) Uani 1.0 4 d .
C21 C 0.3049(6) 0.0567(4) 0.6743(5) 0.056(3) Uani 1.0 4 d .
C22 C 0.2268(6) 0.0818(5) 0.6505(5) 0.060(3) Uani 1.0 4 d .
C23 C 0.2162(5) 0.1503(5) 0.6188(5) 0.054(3) Uani 1.0 4 d .
C24 C 0.2875(4) 0.1956(5) 0.6095(4) 0.0426(18) Uani 1.0 4 d .
C25 C 0.4265(4) 0.3305(4) 0.5859(4) 0.0305(15) Uani 1.0 4 d .
C26 C 0.3796(4) 0.3756(4) 0.6318(4) 0.0349(16) Uani 1.0 4 d .
C27 C 0.3568(5) 0.4490(4) 0.6133(4) 0.0434(18) Uani 1.0 4 d .
C28 C 0.3803(5) 0.4799(4) 0.5488(5) 0.049(2) Uani 1.0 4 d .
C29 C 0.4258(4) 0.4358(4) 0.5008(4) 0.0451(19) Uani 1.0 4 d .
C30 C 0.4483(4) 0.3619(4) 0.5197(4) 0.0348(16) Uani 1.0 4 d .
C31 C 0.6829(4) 0.3941(4) 0.7818(4) 0.0331(16) Uani 1.0 4 d .
C32 C 0.6915(4) 0.3955(4) 0.8583(4) 0.0361(16) Uani 1.0 4 d .
C33 C 0.6318(5) 0.4511(4) 0.8832(4) 0.0370(17) Uani 1.0 4 d .
C34 C 0.5885(4) 0.4826(4) 0.8214(4) 0.0355(16) Uani 1.0 4 d .
C35 C 0.6193(4) 0.4458(4) 0.7586(4) 0.0344(16) Uani 1.0 4 d .
C36 C 0.7391(4) 0.3499(5) 0.7327(4) 0.049(2) Uani 1.0 4 d .
C37 C 0.7569(5) 0.3539(5) 0.9060(4) 0.053(2) Uani 1.0 4 d .
C38 C 0.6252(5) 0.4767(5) 0.9608(4) 0.054(2) Uani 1.0 4 d .
C39 C 0.5270(5) 0.5476(4) 0.8217(5) 0.056(3) Uani 1.0 4 d .
C40 C 0.5969(5) 0.4672(5) 0.6813(4) 0.047(2) Uani 1.0 4 d .
C41 C 0.7203(5) 0.1220(4) 0.6570(4) 0.0361(17) Uani 1.0 4 d .
C42 C 0.7560(4) 0.1608(4) 0.5973(4) 0.0394(18) Uani 1.0 4 d .
C43 C 0.7172(5) 0.1303(4) 0.5333(4) 0.0375(17) Uani 1.0 4 d .
C44 C 0.6599(5) 0.0714(4) 0.5529(4) 0.0379(17) Uani 1.0 4 d .
C45 C 0.6613(4) 0.0677(4) 0.6290(4) 0.0378(17) Uani 1.0 4 d .
C46 C 0.7460(5) 0.1307(5) 0.7361(4) 0.054(3) Uani 1.0 4 d .
C47 C 0.8275(5) 0.2177(5) 0.6000(5) 0.055(3) Uani 1.0 4 d .
C48 C 0.7426(5) 0.1506(5) 0.4579(4) 0.055(3) Uani 1.0 4 d .
C49 C 0.6171(5) 0.0183(4) 0.4997(4) 0.054(2) Uani 1.0 4 d .
C50 C 0.6143(5) 0.0102(4) 0.6728(4) 0.053(3) Uani 1.0 4 d .
C51 C 0.5385(8) 0.1820(8) 0.2260(7) 0.089(5) Uiso 0.7000 4 d .
C52 C 0.5321(8) 0.2063(7) 0.1545(8) 0.125(9) Uiso 0.7000 4 d .
C53 C 0.5719(10) 0.1656(10) 0.1008(6) 0.126(7) Uiso 0.7000 4 d .
C54 C 0.6181(10) 0.1006(9) 0.1187(9) 0.127(9) Uiso 0.7000 4 d .
C55 C 0.6246(9) 0.0763(7) 0.1903(11) 0.180(10) Uiso 0.7000 4 d .
C56 C 0.5848(9) 0.1170(9) 0.2439(7) 0.137(8) Uiso 0.7000 4 d .
C57 C 0.4991(13) 0.2358(12) 0.2894(11) 0.121(7) Uiso 0.7000 4 d .
C58 C 0.5681(19) 0.152(2) 0.1599(13) 0.105(13) Uiso 0.3000 4 d .
C59 C 0.570(2) 0.1000(14) 0.2167(19) 0.16(3) Uiso 0.3000 4 d .
C60 C 0.5411(19) 0.1215(14) 0.2840(15) 0.16(2) Uiso 0.3000 4 d .
C61 C 0.5109(14) 0.1946(16) 0.2946(10) 0.042(7) Uiso 0.3000 4 d .
C62 C 0.5092(19) 0.2464(12) 0.2378(16) 0.132(17) Uiso 0.3000 4 d .
C63 C 0.538(3) 0.2250(18) 0.1704(13) 0.13(3) Uiso 0.3000 4 d .
C64 C 0.601(4) 0.110(3) 0.086(3) 0.14(2) Uiso 0.3000 4 d .
H1 H 0.3431 0.2563 0.7658 0.0385 Uiso 1.0 4 calc R
H2 H 0.2012 0.2228 0.7795 0.0469 Uiso 1.0 4 calc R
H3 H 0.1663 0.1382 0.8715 0.0571 Uiso 1.0 4 calc R
H4 H 0.2703 0.0875 0.9467 0.0556 Uiso 1.0 4 calc R
H5 H 0.4140 0.1188 0.9321 0.0447 Uiso 1.0 4 calc R
H6 H 0.5061 0.0509 0.8374 0.0618 Uiso 1.0 4 calc R
H7 H 0.6013 -0.0441 0.8791 0.0756 Uiso 1.0 4 calc R
H8 H 0.7294 -0.0122 0.9359 0.0853 Uiso 1.0 4 calc R
H9 H 0.7634 0.1155 0.9572 0.0827 Uiso 1.0 4 calc R
H10 H 0.6696 0.2103 0.9160 0.0602 Uiso 1.0 4 calc R
H11 H 0.4312 0.0851 0.6810 0.0561 Uiso 1.0 4 calc R
H12 H 0.3107 0.0085 0.6971 0.0678 Uiso 1.0 4 calc R
H13 H 0.1785 0.0502 0.6564 0.0720 Uiso 1.0 4 calc R
H14 H 0.1612 0.1673 0.6031 0.0644 Uiso 1.0 4 calc R
H15 H 0.2805 0.2436 0.5867 0.0511 Uiso 1.0 4 calc R
H16 H 0.3628 0.3555 0.6768 0.0418 Uiso 1.0 4 calc R
H17 H 0.3245 0.4784 0.6456 0.0521 Uiso 1.0 4 calc R
H18 H 0.3658 0.5309 0.5370 0.0584 Uiso 1.0 4 calc R
H19 H 0.4412 0.4562 0.4555 0.0542 Uiso 1.0 4 calc R
H20 H 0.4792 0.3321 0.4868 0.0418 Uiso 1.0 4 calc R
H21 H 0.7798 0.3196 0.7619 0.0584 Uiso 1.0 4 calc R
H22 H 0.7702 0.3851 0.7022 0.0584 Uiso 1.0 4 calc R
H23 H 0.7039 0.3161 0.7019 0.0584 Uiso 1.0 4 calc R
H24 H 0.7509 0.3694 0.9565 0.0635 Uiso 1.0 4 calc R
H25 H 0.8143 0.3665 0.8906 0.0635 Uiso 1.0 4 calc R
H26 H 0.7476 0.2991 0.9016 0.0635 Uiso 1.0 4 calc R
H27 H 0.5828 0.5173 0.9633 0.0645 Uiso 1.0 4 calc R
H28 H 0.6807 0.4956 0.9788 0.0645 Uiso 1.0 4 calc R
H29 H 0.6079 0.4337 0.9906 0.0645 Uiso 1.0 4 calc R
H30 H 0.5083 0.5597 0.7719 0.0672 Uiso 1.0 4 calc R
H31 H 0.5549 0.5921 0.8438 0.0672 Uiso 1.0 4 calc R
H32 H 0.4774 0.5336 0.8497 0.0672 Uiso 1.0 4 calc R
H33 H 0.6296 0.4356 0.6485 0.0569 Uiso 1.0 4 calc R
H34 H 0.6108 0.5208 0.6735 0.0569 Uiso 1.0 4 calc R
H35 H 0.5359 0.4592 0.6714 0.0569 Uiso 1.0 4 calc R
H36 H 0.7897 0.1702 0.7415 0.0650 Uiso 1.0 4 calc R
H37 H 0.7690 0.0824 0.7547 0.0650 Uiso 1.0 4 calc R
H38 H 0.6961 0.1450 0.7634 0.0650 Uiso 1.0 4 calc R
H39 H 0.8427 0.2309 0.5506 0.0657 Uiso 1.0 4 calc R
H40 H 0.8772 0.1956 0.6259 0.0657 Uiso 1.0 4 calc R
H41 H 0.8093 0.2634 0.6253 0.0657 Uiso 1.0 4 calc R
H42 H 0.7099 0.1197 0.4227 0.0662 Uiso 1.0 4 calc R
H43 H 0.8035 0.1408 0.4531 0.0662 Uiso 1.0 4 calc R
H44 H 0.7308 0.2044 0.4489 0.0662 Uiso 1.0 4 calc R
H45 H 0.5816 -0.0177 0.5256 0.0654 Uiso 1.0 4 calc R
H46 H 0.6604 -0.0096 0.4736 0.0654 Uiso 1.0 4 calc R
H47 H 0.5814 0.0474 0.4652 0.0654 Uiso 1.0 4 calc R
H48 H 0.6275 0.0184 0.7244 0.0633 Uiso 1.0 4 calc R
H49 H 0.6319 -0.0411 0.6592 0.0633 Uiso 1.0 4 calc R
H50 H 0.5528 0.0159 0.6633 0.0633 Uiso 1.0 4 calc R

loop_
_atom_site_aniso_label
_atom_site_aniso_U_11
_atom_site_aniso_U_22
_atom_site_aniso_U_33
_atom_site_aniso_U_12
_atom_site_aniso_U_13
_atom_site_aniso_U_23
Mo1 0.0273(3) 0.0317(4) 0.0291(3) -0.0050(3) 0.0032(3) 0.0013(3)
Mo2 0.0303(3) 0.0293(3) 0.0296(3) 0.0060(3) 0.0056(3) 0.0043(3)
Si1 0.0312(10) 0.0321(11) 0.0301(10) -0.0017(8) 0.0047(8) 0.0056(8)
Si2 0.0274(9) 0.0274(10) 0.0285(10) 0.0014(8) 0.0018(8) 0.0021(8)
O1 0.086(4) 0.062(4) 0.029(3) -0.014(4) 0.009(3) 0.002(3)
O2 0.034(3) 0.049(4) 0.067(4) 0.010(3) 0.008(3) -0.005(3)
O3 0.049(3) 0.041(3) 0.051(3) -0.001(3) 0.011(3) 0.017(3)
O4 0.065(4) 0.060(4) 0.034(3) 0.005(3) -0.008(3) -0.006(3)
C1 0.024(4) 0.027(4) 0.034(4) -0.001(3) -0.003(3) 0.003(3)
C2 0.026(4) 0.020(4) 0.036(4) 0.002(3) 0.001(3) 0.011(3)
C3 0.037(4) 0.045(5) 0.040(5) -0.012(4) 0.003(4) 0.002(4)
C4 0.038(4) 0.034(4) 0.038(4) -0.012(4) 0.007(4) -0.003(4)
C5 0.033(4) 0.043(5) 0.032(4) 0.009(4) 0.005(3) 0.010(4)
C6 0.049(5) 0.024(4) 0.041(5) 0.009(4) 0.010(4) 0.002(4)
C7 0.037(4) 0.025(4) 0.025(4) -0.004(3) 0.008(3) 0.000(3)
C8 0.041(4) 0.032(4) 0.024(4) -0.007(3) 0.004(3) -0.003(3)
C9 0.035(4) 0.047(5) 0.036(4) -0.001(4) 0.001(3) -0.006(4)
C10 0.041(5) 0.050(5) 0.053(5) -0.008(4) 0.016(4) -0.002(4)
C11 0.042(5) 0.046(5) 0.053(5) -0.008(4) 0.024(4) 0.010(4)
C12 0.040(4) 0.034(4) 0.038(4) -0.001(4) 0.007(4) 0.007(4)
C13 0.037(4) 0.039(4) 0.029(4) 0.004(4) 0.009(3) 0.010(4)
C14 0.051(5) 0.050(5) 0.054(5) 0.002(4) 0.015(4) 0.017(4)
C15 0.079(7) 0.052(6) 0.060(6) 0.011(5) 0.016(5) 0.015(5)
C16 0.075(7) 0.095(8) 0.044(6) 0.054(6) 0.019(5) 0.024(6)
C17 0.059(6) 0.085(8) 0.062(6) 0.016(6) -0.005(5) 0.023(6)
C18 0.044(5) 0.063(6) 0.044(5) 0.002(4) 0.001(4) 0.021(4)
C19 0.038(4) 0.033(4) 0.026(4) -0.004(3) 0.011(3) -0.006(3)
C20 0.050(5) 0.031(4) 0.060(5) 0.002(4) 0.016(4) 0.001(4)
C21 0.078(7) 0.028(5) 0.065(6) -0.014(5) 0.030(5) -0.003(4)
C22 0.051(6) 0.060(6) 0.070(6) -0.018(5) 0.021(5) -0.025(5)
C23 0.031(4) 0.063(6) 0.067(6) -0.013(4) 0.006(4) -0.019(5)
C24 0.033(4) 0.050(5) 0.044(5) -0.015(4) 0.005(4) -0.008(4)
C25 0.018(3) 0.031(4) 0.042(4) 0.001(3) -0.002(3) 0.006(3)
C26 0.033(4) 0.035(4) 0.037(4) 0.003(3) 0.002(3) 0.005(3)
C27 0.047(5) 0.036(5) 0.048(5) 0.019(4) 0.006(4) 0.003(4)
C28 0.043(5) 0.029(4) 0.073(6) 0.006(4) -0.010(4) 0.009(4)
C29 0.033(4) 0.044(5) 0.058(5) -0.001(4) -0.000(4) 0.021(4)
C30 0.022(4) 0.042(5) 0.040(4) 0.002(3) 0.001(3) 0.008(4)
C31 0.025(4) 0.034(4) 0.040(4) -0.006(3) 0.010(3) -0.002(4)
C32 0.030(4) 0.042(5) 0.037(4) -0.015(4) 0.005(3) 0.003(4)
C33 0.038(4) 0.042(5) 0.031(4) -0.014(4) 0.000(3) -0.001(4)
C34 0.026(4) 0.030(4) 0.051(5) -0.009(3) 0.006(3) 0.000(4)
C35 0.031(4) 0.035(4) 0.037(4) -0.012(3) 0.002(3) 0.004(4)
C36 0.032(4) 0.055(5) 0.059(5) -0.011(4) 0.009(4) -0.005(4)
C37 0.040(5) 0.061(6) 0.056(5) -0.014(4) -0.013(4) 0.010(5)
C38 0.054(5) 0.060(6) 0.048(5) -0.025(4) 0.005(4) -0.004(4)
C39 0.058(6) 0.042(5) 0.069(6) -0.006(4) 0.017(5) -0.001(5)
C40 0.042(5) 0.060(6) 0.039(5) -0.020(4) -0.005(4) 0.014(4)
C41 0.039(4) 0.037(4) 0.032(4) 0.020(4) 0.009(3) 0.013(4)
C42 0.028(4) 0.040(5) 0.051(5) 0.016(3) 0.008(4) 0.011(4)
C43 0.051(5) 0.038(4) 0.025(4) 0.021(4) 0.018(4) 0.004(3)
C44 0.045(5) 0.023(4) 0.047(5) 0.011(3) 0.004(4) -0.006(4)
C45 0.037(4) 0.035(4) 0.043(5) 0.018(4) 0.016(4) 0.013(4)
C46 0.056(5) 0.071(6) 0.036(5) 0.025(5) 0.003(4) 0.003(4)
C47 0.038(5) 0.053(5) 0.075(6) 0.007(4) 0.014(4) 0.002(5)
C48 0.056(5) 0.054(6) 0.056(5) 0.027(4) 0.011(4) 0.003(4)
C49 0.066(6) 0.037(5) 0.060(6) 0.009(4) 0.011(5) -0.001(4)
C50 0.065(6) 0.039(5) 0.055(5) 0.018(4) 0.021(5) 0.022(4)

loop_
_atom_type_symbol
_atom_type_description
_atom_type_scat_dispersion_real
_atom_type_scat_dispersion_imag
_atom_type_scat_source
C C 0.0033 0.0016
;
International Tables for Crystallography
(1992, Vol. C, Tables 4.2.6.8 and 6.1.1.4)
;
H H 0.0000 0.0000
;
International Tables for Crystallography
(1992, Vol. C, Table 6.1.1.4)
;
Mo Mo -1.6832 0.6857
;
International Tables for Crystallography
(1992, Vol. C, Tables 4.2.6.8 and 6.1.1.4)
;
O O 0.0106 0.0060
;
International Tables for Crystallography
(1992, Vol. C, Tables 4.2.6.8 and 6.1.1.4)
;
Si Si 0.0817 0.0704
;
International Tables for Crystallography
(1992, Vol. C, Tables 4.2.6.8 and 6.1.1.4)
;

loop_
_geom_angle_atom_site_label_1
_geom_angle_atom_site_label_2
_geom_angle_atom_site_label_3
_geom_angle
_geom_angle_publ_flag
Si(1) Mo(1) C(1) 47.86(17) yes
Si(1) Mo(1) C(3) 63.2(3) yes
Si(1) Mo(1) C(4) 90.1(2) yes
Si(1) Mo(1) C(31) 125.03(16) yes
Si(1) Mo(1) C(32) 122.98(17) yes
Si(1) Mo(1) C(33) 144.32(17) yes
Si(1) Mo(1) C(34) 176.78(17) yes
Si(1) Mo(1) C(35) 147.67(17) yes
C(1) Mo(1) C(3) 110.9(3) yes
C(1) Mo(1) C(4) 94.9(3) yes
C(1) Mo(1) C(31) 92.4(3) yes
C(1) Mo(1) C(32) 116.7(3) yes
C(1) Mo(1) C(33) 150.2(3) yes
C(1) Mo(1) C(34) 134.7(3) yes
C(1) Mo(1) C(35) 100.7(3) yes
C(3) Mo(1) C(4) 87.7(3) yes
C(3) Mo(1) C(31) 129.0(3) yes
C(3) Mo(1) C(32) 95.4(3) yes
C(3) Mo(1) C(33) 87.4(3) yes
C(3) Mo(1) C(34) 114.4(3) yes
C(3) Mo(1) C(35) 146.2(3) yes
C(4) Mo(1) C(31) 136.3(3) yes
C(4) Mo(1) C(32) 144.3(3) yes
C(4) Mo(1) C(33) 109.5(3) yes
C(4) Mo(1) C(34) 87.7(3) yes
C(4) Mo(1) C(35) 101.6(3) yes
C(31) Mo(1) C(32) 34.8(3) yes
C(31) Mo(1) C(33) 58.2(3) yes
C(31) Mo(1) C(34) 58.0(3) yes
C(31) Mo(1) C(35) 34.8(3) yes
C(32) Mo(1) C(33) 35.5(3) yes
C(32) Mo(1) C(34) 58.6(3) yes
C(32) Mo(1) C(35) 58.5(3) yes
C(33) Mo(1) C(34) 35.1(3) yes
C(33) Mo(1) C(35) 58.8(3) yes
C(34) Mo(1) C(35) 35.4(3) yes
Si(2) Mo(2) C(2) 48.29(16) yes
Si(2) Mo(2) C(5) 89.5(2) yes
Si(2) Mo(2) C(6) 61.8(2) yes
Si(2) Mo(2) C(41) 138.34(17) yes
Si(2) Mo(2) C(42) 167.10(18) yes
Si(2) Mo(2) C(43) 157.74(17) yes
Si(2) Mo(2) C(44) 131.53(17) yes
Si(2) Mo(2) C(45) 123.95(17) yes
C(2) Mo(2) C(5) 90.8(3) yes
C(2) Mo(2) C(6) 110.1(3) yes
C(2) Mo(2) C(41) 96.1(3) yes
C(2) Mo(2) C(42) 119.1(3) yes
C(2) Mo(2) C(43) 153.3(3) yes
C(2) Mo(2) C(44) 138.7(3) yes
C(2) Mo(2) C(45) 105.7(3) yes
C(5) Mo(2) C(6) 90.8(3) yes
C(5) Mo(2) C(41) 115.5(3) yes
C(5) Mo(2) C(42) 87.7(3) yes
C(5) Mo(2) C(43) 94.2(3) yes
C(5) Mo(2) C(44) 128.1(3) yes
C(5) Mo(2) C(45) 145.7(3) yes
C(6) Mo(2) C(41) 142.8(3) yes
C(6) Mo(2) C(42) 130.8(3) yes
C(6) Mo(2) C(43) 96.2(3) yes
C(6) Mo(2) C(44) 85.5(3) yes
C(6) Mo(2) C(45) 110.4(3) yes
C(41) Mo(2) C(42) 34.9(3) yes
C(41) Mo(2) C(43) 58.1(3) yes
C(41) Mo(2) C(44) 57.7(3) yes
C(41) Mo(2) C(45) 34.5(3) yes
C(42) Mo(2) C(43) 35.2(3) yes
C(42) Mo(2) C(44) 58.5(3) yes
C(42) Mo(2) C(45) 58.0(3) yes
C(43) Mo(2) C(44) 35.5(3) yes
C(43) Mo(2) C(45) 58.1(3) yes
C(44) Mo(2) C(45) 34.5(3) yes
Mo(1) Si(1) C(1) 56.46(19) yes
Mo(1) Si(1) C(3) 47.07(18) yes
Mo(1) Si(1) C(7) 122.1(2) yes
Mo(1) Si(1) C(13) 124.7(3) yes
C(1) Si(1) C(3) 103.4(3) yes
C(1) Si(1) C(7) 118.7(3) yes
C(1) Si(1) C(13) 114.9(3) yes
C(3) Si(1) C(7) 103.9(3) yes
C(3) Si(1) C(13) 104.7(3) yes
C(7) Si(1) C(13) 109.4(3) yes
Mo(2) Si(2) C(2) 55.63(19) yes
Mo(2) Si(2) C(6) 47.83(18) yes
Mo(2) Si(2) C(19) 126.1(3) yes
Mo(2) Si(2) C(25) 121.5(2) yes
C(2) Si(2) C(6) 103.4(3) yes
C(2) Si(2) C(19) 118.4(3) yes
C(2) Si(2) C(25) 114.3(3) yes
C(6) Si(2) C(19) 103.9(3) yes
C(6) Si(2) C(25) 105.9(3) yes
C(19) Si(2) C(25) 109.3(3) yes
Mo(1) C(1) Si(1) 75.7(3) yes
Mo(1) C(1) C(2) 151.2(5) yes
Si(1) C(1) C(2) 132.6(5) yes
Mo(2) C(2) Si(2) 76.1(3) yes
Mo(2) C(2) C(1) 164.6(5) yes
Si(2) C(2) C(1) 119.1(5) yes
Mo(1) C(3) Si(1) 69.8(3) yes
Mo(1) C(3) O(1) 171.9(6) yes
Si(1) C(3) O(1) 117.7(6) yes
Mo(1) C(4) O(2) 172.9(6) yes
Mo(2) C(5) O(3) 175.4(6) yes
Mo(2) C(6) Si(2) 70.4(3) yes
Mo(2) C(6) O(4) 172.1(6) yes
Si(2) C(6) O(4) 117.2(5) yes
Si(1) C(7) C(8) 122.3(5) yes
Si(1) C(7) C(12) 119.9(5) yes
C(8) C(7) C(12) 117.7(6) yes
C(7) C(8) C(9) 122.0(6) yes
C(8) C(9) C(10) 118.8(6) yes
C(9) C(10) C(11) 120.9(7) yes
C(10) C(11) C(12) 120.5(7) yes
C(7) C(12) C(11) 120.1(6) yes
Si(1) C(13) C(14) 122.7(5) yes
Si(1) C(13) C(18) 119.5(6) yes
C(14) C(13) C(18) 117.7(7) yes
C(13) C(14) C(15) 120.3(7) yes
C(14) C(15) C(16) 120.7(9) yes
C(15) C(16) C(17) 120.1(9) yes
C(16) C(17) C(18) 119.3(8) yes
C(13) C(18) C(17) 121.8(8) yes
Si(2) C(19) C(20) 122.0(5) yes
Si(2) C(19) C(24) 120.7(5) yes
C(20) C(19) C(24) 117.3(7) yes
C(19) C(20) C(21) 120.8(7) yes
C(20) C(21) C(22) 119.4(7) yes
C(21) C(22) C(23) 121.7(8) yes
C(22) C(23) C(24) 118.6(7) yes
C(19) C(24) C(23) 122.1(7) yes
Si(2) C(25) C(26) 120.4(5) yes
Si(2) C(25) C(30) 122.2(5) yes
C(26) C(25) C(30) 117.3(6) yes
C(25) C(26) C(27) 121.5(7) yes
C(26) C(27) C(28) 120.7(7) yes
C(27) C(28) C(29) 119.4(7) yes
C(28) C(29) C(30) 119.5(7) yes
C(25) C(30) C(29) 121.5(6) yes
Mo(1) C(31) C(32) 72.9(4) yes
Mo(1) C(31) C(35) 71.9(4) yes
Mo(1) C(31) C(36) 126.2(5) yes
C(32) C(31) C(35) 109.5(6) yes
C(32) C(31) C(36) 125.1(6) yes
C(35) C(31) C(36) 125.2(6) yes
Mo(1) C(32) C(31) 72.3(4) yes
Mo(1) C(32) C(33) 71.7(4) yes
Mo(1) C(32) C(37) 126.1(5) yes
C(31) C(32) C(33) 107.0(6) yes
C(31) C(32) C(37) 127.6(6) yes
C(33) C(32) C(37) 125.1(6) yes
Mo(1) C(33) C(32) 72.8(4) yes
Mo(1) C(33) C(34) 72.5(4) yes
Mo(1) C(33) C(38) 125.7(5) yes
C(32) C(33) C(34) 107.8(6) yes
C(32) C(33) C(38) 125.0(6) yes
C(34) C(33) C(38) 126.8(6) yes
Mo(1) C(34) C(33) 72.3(4) yes
Mo(1) C(34) C(35) 71.8(4) yes
Mo(1) C(34) C(39) 125.6(5) yes
C(33) C(34) C(35) 108.0(6) yes
C(33) C(34) C(39) 125.8(7) yes
C(35) C(34) C(39) 125.9(7) yes
Mo(1) C(35) C(31) 73.3(4) yes
Mo(1) C(35) C(34) 72.9(4) yes
Mo(1) C(35) C(40) 126.3(5) yes
C(31) C(35) C(34) 107.7(6) yes
C(31) C(35) C(40) 126.1(6) yes
C(34) C(35) C(40) 125.6(6) yes
Mo(2) C(41) C(42) 71.6(4) yes
Mo(2) C(41) C(45) 72.3(4) yes
Mo(2) C(41) C(46) 126.1(5) yes
C(42) C(41) C(45) 108.0(6) yes
C(42) C(41) C(46) 126.9(6) yes
C(45) C(41) C(46) 124.9(7) yes
Mo(2) C(42) C(41) 73.4(4) yes
Mo(2) C(42) C(43) 70.5(4) yes
Mo(2) C(42) C(47) 125.9(5) yes
C(41) C(42) C(43) 107.1(6) yes
C(41) C(42) C(47) 127.2(7) yes
C(43) C(42) C(47) 125.4(7) yes
Mo(2) C(43) C(42) 74.3(4) yes
Mo(2) C(43) C(44) 74.0(4) yes
Mo(2) C(43) C(48) 124.2(5) yes
C(42) C(43) C(44) 108.7(6) yes
C(42) C(43) C(48) 124.2(6) yes
C(44) C(43) C(48) 126.6(6) yes
Mo(2) C(44) C(43) 70.6(4) yes
Mo(2) C(44) C(45) 73.5(4) yes
Mo(2) C(44) C(49) 127.4(5) yes
C(43) C(44) C(45) 107.4(6) yes
C(43) C(44) C(49) 124.0(7) yes
C(45) C(44) C(49) 128.1(6) yes
Mo(2) C(45) C(41) 73.1(4) yes
Mo(2) C(45) C(44) 72.1(4) yes
Mo(2) C(45) C(50) 125.5(5) yes
C(41) C(45) C(44) 108.7(6) yes
C(41) C(45) C(50) 125.7(6) yes
C(44) C(45) C(50) 125.3(6) yes
C(52) C(51) C(56) 120.0(12) yes
C(52) C(51) C(57) 118.9(12) yes
C(56) C(51) C(57) 120.8(12) yes
C(51) C(52) C(53) 120.0(12) yes
C(52) C(53) C(54) 120.0(12) yes
C(53) C(54) C(55) 120.0(13) yes
C(54) C(55) C(56) 120.0(13) yes
C(51) C(56) C(55) 120.0(12) yes
C(59) C(58) C(63) 120(3) yes
C(59) C(58) C(64) 109(3) yes
C(63) C(58) C(64) 131(3) yes
C(58) C(59) C(60) 120(3) yes
C(59) C(60) C(61) 120(3) yes
C(60) C(61) C(62) 120(2) yes
C(61) C(62) C(63) 120(3) yes
C(58) C(63) C(62) 120(3) yes
C(7) C(8) H(1) 118.992 no
C(9) C(8) H(1) 118.978 no
C(8) C(9) H(2) 120.592 no
C(10) C(9) H(2) 120.591 no
C(9) C(10) H(3) 119.562 no
C(11) C(10) H(3) 119.559 no
C(10) C(11) H(4) 119.774 no
C(12) C(11) H(4) 119.772 no
C(7) C(12) H(5) 119.949 no
C(11) C(12) H(5) 119.968 no
C(13) C(14) H(6) 119.844 no
C(15) C(14) H(6) 119.850 no
C(14) C(15) H(7) 119.644 no
C(16) C(15) H(7) 119.637 no
C(15) C(16) H(8) 119.935 no
C(17) C(16) H(8) 119.943 no
C(16) C(17) H(9) 120.360 no
C(18) C(17) H(9) 120.354 no
C(13) C(18) H(10) 119.084 no
C(17) C(18) H(10) 119.086 no
C(19) C(20) H(11) 119.594 no
C(21) C(20) H(11) 119.607 no
C(20) C(21) H(12) 120.326 no
C(22) C(21) H(12) 120.319 no
C(21) C(22) H(13) 119.123 no
C(23) C(22) H(13) 119.131 no
C(22) C(23) H(14) 120.678 no
C(24) C(23) H(14) 120.687 no
C(19) C(24) H(15) 118.933 no
C(23) C(24) H(15) 118.929 no
C(25) C(26) H(16) 119.225 no
C(27) C(26) H(16) 119.231 no
C(26) C(27) H(17) 119.662 no
C(28) C(27) H(17) 119.680 no
C(27) C(28) H(18) 120.286 no
C(29) C(28) H(18) 120.287 no
C(28) C(29) H(19) 120.220 no
C(30) C(29) H(19) 120.232 no
C(25) C(30) H(20) 119.243 no
C(29) C(30) H(20) 119.253 no
C(31) C(36) H(21) 109.470 no
C(31) C(36) H(22) 109.470 no
C(31) C(36) H(23) 109.467 no
H(21) C(36) H(22) 109.469 no
H(21) C(36) H(23) 109.477 no
H(22) C(36) H(23) 109.475 no
C(32) C(37) H(24) 109.472 no
C(32) C(37) H(25) 109.465 no
C(32) C(37) H(26) 109.472 no
H(24) C(37) H(25) 109.479 no
H(24) C(37) H(26) 109.474 no
H(25) C(37) H(26) 109.466 no
C(33) C(38) H(27) 109.464 no
C(33) C(38) H(28) 109.482 no
C(33) C(38) H(29) 109.474 no
H(27) C(38) H(28) 109.467 no
H(27) C(38) H(29) 109.471 no
H(28) C(38) H(29) 109.470 no
C(34) C(39) H(30) 109.462 no
C(34) C(39) H(31) 109.482 no
C(34) C(39) H(32) 109.475 no
H(30) C(39) H(31) 109.473 no
H(30) C(39) H(32) 109.456 no
H(31) C(39) H(32) 109.479 no
C(35) C(40) H(33) 109.467 no
C(35) C(40) H(34) 109.470 no
C(35) C(40) H(35) 109.470 no
H(33) C(40) H(34) 109.469 no
H(33) C(40) H(35) 109.468 no
H(34) C(40) H(35) 109.483 no
C(41) C(46) H(36) 109.468 no
C(41) C(46) H(37) 109.475 no
C(41) C(46) H(38) 109.462 no
H(36) C(46) H(37) 109.483 no
H(36) C(46) H(38) 109.474 no
H(37) C(46) H(38) 109.465 no
C(42) C(47) H(39) 109.470 no
C(42) C(47) H(40) 109.470 no
C(42) C(47) H(41) 109.462 no
H(39) C(47) H(40) 109.470 no
H(39) C(47) H(41) 109.472 no
H(40) C(47) H(41) 109.483 no
C(43) C(48) H(42) 109.474 no
C(43) C(48) H(43) 109.469 no
C(43) C(48) H(44) 109.459 no
H(42) C(48) H(43) 109.486 no
H(42) C(48) H(44) 109.481 no
H(43) C(48) H(44) 109.459 no
C(44) C(49) H(45) 109.462 no
C(44) C(49) H(46) 109.469 no
C(44) C(49) H(47) 109.473 no
H(45) C(49) H(46) 109.470 no
H(45) C(49) H(47) 109.486 no
H(46) C(49) H(47) 109.468 no
C(45) C(50) H(48) 109.477 no
C(45) C(50) H(49) 109.473 no
C(45) C(50) H(50) 109.476 no
H(48) C(50) H(49) 109.464 no
H(48) C(50) H(50) 109.464 no
H(49) C(50) H(50) 109.473 no

loop_
_geom_bond_atom_site_label_1
_geom_bond_atom_site_label_2
_geom_bond_distance
_geom_bond_publ_flag
Mo(1) Si(1) 2.4646(19) yes
Mo(1) C(1) 2.120(6) yes
Mo(1) C(3) 1.923(7) yes
Mo(1) C(4) 1.957(7) yes
Mo(1) C(31) 2.364(7) yes
Mo(1) C(32) 2.371(7) yes
Mo(1) C(33) 2.357(7) yes
Mo(1) C(34) 2.360(7) yes
Mo(1) C(35) 2.345(7) yes
Mo(2) Si(2) 2.4562(19) yes
Mo(2) C(2) 2.089(6) yes
Mo(2) C(5) 1.970(7) yes
Mo(2) C(6) 1.933(7) yes
Mo(2) C(41) 2.392(7) yes
Mo(2) C(42) 2.369(7) yes
Mo(2) C(43) 2.319(7) yes
Mo(2) C(44) 2.364(7) yes
Mo(2) C(45) 2.382(7) yes
Si(1) C(1) 1.886(7) yes
Si(1) C(3) 2.344(8) yes
Si(1) C(7) 1.864(7) yes
Si(1) C(13) 1.863(7) yes
Si(2) C(2) 1.889(6) yes
Si(2) C(6) 2.299(8) yes
Si(2) C(19) 1.872(7) yes
Si(2) C(25) 1.872(7) yes
O(1) C(3) 1.191(9) yes
O(2) C(4) 1.174(9) yes
O(3) C(5) 1.141(9) yes
O(4) C(6) 1.181(9) yes
C(1) C(2) 1.322(9) yes
C(7) C(8) 1.385(9) yes
C(7) C(12) 1.400(9) yes
C(8) C(9) 1.384(10) yes
C(9) C(10) 1.388(10) yes
C(10) C(11) 1.348(10) yes
C(11) C(12) 1.402(10) yes
C(13) C(14) 1.392(11) yes
C(13) C(18) 1.395(10) yes
C(14) C(15) 1.412(12) yes
C(15) C(16) 1.361(13) yes
C(16) C(17) 1.387(15) yes
C(17) C(18) 1.396(13) yes
C(19) C(20) 1.379(10) yes
C(19) C(24) 1.388(9) yes
C(20) C(21) 1.402(11) yes
C(21) C(22) 1.362(12) yes
C(22) C(23) 1.350(12) yes
C(23) C(24) 1.390(11) yes
C(25) C(26) 1.391(9) yes
C(25) C(30) 1.397(9) yes
C(26) C(27) 1.380(10) yes
C(27) C(28) 1.373(11) yes
C(28) C(29) 1.394(11) yes
C(29) C(30) 1.390(10) yes
C(31) C(32) 1.416(10) yes
C(31) C(35) 1.408(9) yes
C(31) C(36) 1.505(10) yes
C(32) C(33) 1.442(10) yes
C(32) C(37) 1.518(10) yes
C(33) C(34) 1.423(10) yes
C(33) C(38) 1.509(10) yes
C(34) C(35) 1.429(10) yes
C(34) C(39) 1.498(10) yes
C(35) C(40) 1.507(10) yes
C(41) C(42) 1.429(10) yes
C(41) C(45) 1.418(10) yes
C(41) C(46) 1.510(10) yes
C(42) C(43) 1.417(10) yes
C(42) C(47) 1.505(10) yes
C(43) C(44) 1.428(10) yes
C(43) C(48) 1.506(10) yes
C(44) C(45) 1.407(10) yes
C(44) C(49) 1.498(10) yes
C(45) C(50) 1.506(10) yes
C(51) C(52) 1.390(19) yes
C(51) C(56) 1.39(2) yes
C(51) C(57) 1.64(3) yes
C(52) C(53) 1.390(19) yes
C(53) C(54) 1.39(3) yes
C(54) C(55) 1.39(3) yes
C(55) C(56) 1.39(3) yes
C(58) C(59) 1.39(5) yes
C(58) C(63) 1.39(5) yes
C(58) C(64) 1.64(7) yes
C(59) C(60) 1.39(5) yes
C(60) C(61) 1.39(4) yes
C(61) C(62) 1.39(4) yes
C(62) C(63) 1.39(4) yes
C(8) H(1) 0.950 no
C(9) H(2) 0.950 no
C(10) H(3) 0.950 no
C(11) H(4) 0.950 no
C(12) H(5) 0.950 no
C(14) H(6) 0.950 no
C(15) H(7) 0.950 no
C(16) H(8) 0.950 no
C(17) H(9) 0.950 no
C(18) H(10) 0.950 no
C(20) H(11) 0.950 no
C(21) H(12) 0.950 no
C(22) H(13) 0.950 no
C(23) H(14) 0.950 no
C(24) H(15) 0.950 no
C(26) H(16) 0.950 no
C(27) H(17) 0.950 no
C(28) H(18) 0.950 no
C(29) H(19) 0.950 no
C(30) H(20) 0.950 no
C(36) H(21) 0.980 no
C(36) H(22) 0.980 no
C(36) H(23) 0.980 no
C(37) H(24) 0.980 no
C(37) H(25) 0.980 no
C(37) H(26) 0.980 no
C(38) H(27) 0.980 no
C(38) H(28) 0.980 no
C(38) H(29) 0.980 no
C(39) H(30) 0.980 no
C(39) H(31) 0.980 no
C(39) H(32) 0.980 no
C(40) H(33) 0.980 no
C(40) H(34) 0.980 no
C(40) H(35) 0.980 no
C(46) H(36) 0.980 no
C(46) H(37) 0.980 no
C(46) H(38) 0.980 no
C(47) H(39) 0.980 no
C(47) H(40) 0.980 no
C(47) H(41) 0.980 no
C(48) H(42) 0.980 no
C(48) H(43) 0.980 no
C(48) H(44) 0.980 no
C(49) H(45) 0.980 no
C(49) H(46) 0.980 no
C(49) H(47) 0.980 no
C(50) H(48) 0.980 no
C(50) H(49) 0.980 no
C(50) H(50) 0.980 no
